data_4511100
loop_
_publ_author_name
'Wang, Jing'
'Ou, Yong-Cong'
'Shen, Yong'
'Yun, Lei'
'Leng, Ji-Dong'
'Lin, Zhuojia'
'Tong, Ming-Liang'

_publ_section_title
;
 Coordination Chemistry of Cyclohexane-1,2,4,5-tetracarboxylate (H4L).
 Synthesis, Structure, and Magnetic Properties of Metal-Organic Frameworks
 with Conformation-Flexible H4L Ligand
;
_journal_issue 5
_journal_name_full 'Crystal Growth &amp; Design'
_journal_page_first 2442
_journal_paper_doi 10.1021/cg801348n
_journal_volume 9
_journal_year 2009
_chemical_formula_sum 'C10 H20 Mn2 O14'
_chemical_formula_weight 474.14
_chemical_name_systematic
; 
 ? 
;
_space_group_IT_number 2
_symmetry_cell_setting triclinic
_symmetry_space_group_name_Hall '-P 1'
_symmetry_space_group_name_H-M 'P -1'
_atom_sites_solution_hydrogens geom
_atom_sites_solution_primary direct
_atom_sites_solution_secondary difmap
_audit_creation_method SHELXL-97
_cell_angle_alpha 102.361(6)
_cell_angle_beta 95.785(5)
_cell_angle_gamma 94.597(7)
_cell_formula_units_Z 2
_cell_length_a 7.0769(6)
_cell_length_b 9.5083(8)
_cell_length_c 12.3146(7)
_cell_measurement_reflns_used 2436
_cell_measurement_temperature 150(2)
_cell_measurement_theta_max 29.4965
_cell_measurement_theta_min 2.8955
_cell_volume 800.89(11)
_computing_cell_refinement
;
CrysAlis RED, Oxford Diffraction Ltd.,
Version 1.171.32.5 (release 08-05-2007 CrysAlis171 .NET)
(compiled May  8 2007,13:10:02)
;
_computing_data_collection
;
CrysAlis CCD, Oxford Diffraction Ltd.,
Version 1.171.32.5 (release 08-05-2007 CrysAlis171 .NET)
(compiled May  8 2007,13:10:02)
;
_computing_data_reduction
;
CrysAlis RED, Oxford Diffraction Ltd.,
Version 1.171.32.5 (release 08-05-2007 CrysAlis171 .NET)
(compiled May  8 2007,13:10:02)
;
_computing_molecular_graphics 'Bruker SHELXTL'
_computing_publication_material 'Bruker SHELXTL'
_computing_structure_refinement 'SHELXL-97 (Sheldrick, 1997)'
_computing_structure_solution 'SHELXS-97 (Sheldrick, 1990)'
_diffrn_ambient_temperature 150(2)
_diffrn_detector_area_resol_mean 16.0855
_diffrn_measured_fraction_theta_full 0.990
_diffrn_measured_fraction_theta_max 0.990
_diffrn_measurement_device_type 'Gemini S Ultra'
_diffrn_measurement_method '\w and \p scan'
_diffrn_radiation_monochromator mirror
_diffrn_radiation_type MoK\a
_diffrn_radiation_wavelength 0.71073
_diffrn_reflns_av_R_equivalents 0.0490
_diffrn_reflns_av_sigmaI/netI 0.1037
_diffrn_reflns_limit_h_max 8
_diffrn_reflns_limit_h_min -8
_diffrn_reflns_limit_k_max 11
_diffrn_reflns_limit_k_min -11
_diffrn_reflns_limit_l_max 15
_diffrn_reflns_limit_l_min -15
_diffrn_reflns_number 8128
_diffrn_reflns_theta_full 26.00
_diffrn_reflns_theta_max 26.00
_diffrn_reflns_theta_min 2.91
_exptl_absorpt_coefficient_mu 1.654
_exptl_absorpt_correction_T_max 0.8137
_exptl_absorpt_correction_T_min 0.6730
_exptl_absorpt_correction_type multi-scan
_exptl_absorpt_process_details
;
CrysAlis RED, Oxford Diffraction Ltd.,
Version 1.171.32.5 (release 08-05-2007 CrysAlis171 .NET)
(compiled May  8 2007,13:10:02)
Empirical absorption correction using spherical harmonics,
 implemented in SCALE3 ABSPACK scaling algorithm.
;
_exptl_crystal_colour colorless
_exptl_crystal_density_diffrn 1.966
_exptl_crystal_density_method 'not measured'
_exptl_crystal_description block
_exptl_crystal_F_000 484
_exptl_crystal_size_max 0.26
_exptl_crystal_size_mid 0.21
_exptl_crystal_size_min 0.13
_refine_diff_density_max 0.467
_refine_diff_density_min -0.423
_refine_diff_density_rms 0.092
_refine_ls_extinction_method none
_refine_ls_goodness_of_fit_ref 0.849
_refine_ls_hydrogen_treatment constr
_refine_ls_matrix_type full
_refine_ls_number_parameters 235
_refine_ls_number_reflns 3113
_refine_ls_number_restraints 0
_refine_ls_restrained_S_all 0.849
_refine_ls_R_factor_all 0.0614
_refine_ls_R_factor_gt 0.0341
_refine_ls_shift/su_max 0.000
_refine_ls_shift/su_mean 0.000
_refine_ls_structure_factor_coef Fsqd
_refine_ls_weighting_details 'calc w=1/[\s^2^(Fo^2^)+(0.0252P)^2^+0.0000P] where P=(Fo^2^+2Fc^2^)/3'
_refine_ls_weighting_scheme calc
_refine_ls_wR_factor_gt 0.0615
_refine_ls_wR_factor_ref 0.0659
_reflns_number_gt 1839
_reflns_number_total 3113
_reflns_threshold_expression >2sigma(I)
_cod_data_source_file cg801348n_si_002.cif
_cod_data_source_block complex1
_cod_original_sg_symbol_H-M P-1
_cod_database_code 4511100

loop_
_symmetry_equiv_pos_as_xyz
'x, y, z'
'-x, -y, -z'

loop_
_atom_site_label
_atom_site_type_symbol
_atom_site_fract_x
_atom_site_fract_y
_atom_site_fract_z
_atom_site_U_iso_or_equiv
_atom_site_adp_type
_atom_site_occupancy
_atom_site_symmetry_multiplicity
_atom_site_calc_flag
_atom_site_refinement_flags
Mn1 Mn 0.54614(7) 0.21488(5) 0.41542(4) 0.01325(14) Uani 1 1 d .
Mn2 Mn 0.18156(7) 0.26151(5) 0.21594(4) 0.01448(14) Uani 1 1 d .
O1 O 0.4778(3) 0.3502(2) 0.29061(16) 0.0144(5) Uani 1 1 d .
O2 O 0.7503(3) 0.4101(2) 0.39651(16) 0.0160(5) Uani 1 1 d .
O3 O 0.6033(3) 0.7042(2) 0.44727(16) 0.0161(5) Uani 1 1 d .
O4 O 0.8860(3) 0.8391(2) 0.48293(16) 0.0172(5) Uani 1 1 d .
O5 O 0.6493(3) 1.0438(2) 0.30038(16) 0.0143(5) Uani 1 1 d .
O6 O 0.3941(3) 0.8783(2) 0.26312(16) 0.0159(5) Uani 1 1 d .
O7 O 0.3800(3) 0.8165(2) -0.00352(16) 0.0174(5) Uani 1 1 d .
O8 O 0.2171(3) 0.6318(2) 0.03946(17) 0.0205(6) Uani 1 1 d .
O1W O 0.7413(3) 0.1725(3) 0.54215(16) 0.0263(6) Uani 1 1 d .
H1WA H 0.7094 0.1678 0.6061 0.032 Uiso 1 1 d R
H1WB H 0.8569 0.1591 0.5344 0.032 Uiso 1 1 d R
O2W O 0.2449(3) 0.1179(2) 0.32936(15) 0.0133(5) Uani 1 1 d .
H2WA H 0.1957 0.1166 0.3894 0.016 Uiso 1 1 d R
H2WB H 0.2677 0.0325 0.3001 0.016 Uiso 1 1 d R
O3W O 0.1204(3) 0.4157(2) 0.36395(16) 0.0203(6) Uani 1 1 d .
H3WA H 0.0068 0.4129 0.3808 0.024 Uiso 1 1 d R
H3WB H 0.1919 0.4532 0.4247 0.024 Uiso 1 1 d R
O4W O 0.3038(3) 0.1099(2) 0.09189(15) 0.0204(6) Uani 1 1 d .
H4WA H 0.3988 0.1412 0.0635 0.024 Uiso 1 1 d R
H4WB H 0.2913 0.0179 0.0742 0.024 Uiso 1 1 d R
O5W O 0.0981(3) 0.3898(2) 0.10163(16) 0.0223(6) Uani 1 1 d .
H5WA H 0.1530 0.4675 0.0907 0.027 Uiso 1 1 d R
H5WB H -0.0081 0.3675 0.0600 0.027 Uiso 1 1 d R
O6W O -0.1106(3) 0.1676(2) 0.17773(16) 0.0214(6) Uani 1 1 d .
H6WA H -0.1821 0.1659 0.1176 0.026 Uiso 1 1 d R
H6WB H -0.1776 0.1295 0.2196 0.026 Uiso 1 1 d R
C1 C 0.6875(4) 0.5344(3) 0.2459(2) 0.0096(7) Uani 1 1 d .
H1 H 0.7597 0.4814 0.1871 0.011 Uiso 1 1 calc R
C2 C 0.8221(4) 0.6678(3) 0.3092(2) 0.0118(7) Uani 1 1 d .
H2 H 0.9484 0.6320 0.3262 0.014 Uiso 1 1 calc R
C3 C 0.8569(4) 0.7774(3) 0.2346(2) 0.0143(8) Uani 1 1 d .
H3A H 0.9285 0.8670 0.2818 0.017 Uiso 1 1 calc R
H3B H 0.9380 0.7361 0.1774 0.017 Uiso 1 1 calc R
C4 C 0.6744(4) 0.8172(3) 0.1752(2) 0.0119(7) Uani 1 1 d .
H4 H 0.7154 0.8711 0.1187 0.014 Uiso 1 1 calc R
C5 C 0.5499(4) 0.6799(3) 0.1097(2) 0.0128(7) Uani 1 1 d .
H5 H 0.6272 0.6303 0.0521 0.015 Uiso 1 1 calc R
C6 C 0.5078(4) 0.5741(3) 0.1828(2) 0.0120(7) Uani 1 1 d .
H6A H 0.4369 0.4844 0.1352 0.014 Uiso 1 1 calc R
H6B H 0.4241 0.6169 0.2381 0.014 Uiso 1 1 calc R
C7 C 0.6357(4) 0.4290(3) 0.3157(2) 0.0138(8) Uani 1 1 d .
C8 C 0.7641(5) 0.7421(3) 0.4217(2) 0.0134(7) Uani 1 1 d .
C9 C 0.5640(5) 0.9184(3) 0.2535(2) 0.0123(7) Uani 1 1 d .
C10 C 0.3676(5) 0.7124(4) 0.0450(2) 0.0139(8) Uani 1 1 d .

loop_
_atom_site_aniso_label
_atom_site_aniso_U_11
_atom_site_aniso_U_22
_atom_site_aniso_U_33
_atom_site_aniso_U_23
_atom_site_aniso_U_13
_atom_site_aniso_U_12
Mn1 0.0132(3) 0.0136(3) 0.0129(3) 0.0027(2) 0.0010(2) 0.0020(2)
Mn2 0.0132(3) 0.0157(3) 0.0148(3) 0.0047(2) 0.0001(2) 0.0017(2)
O1 0.0099(12) 0.0135(13) 0.0205(12) 0.0076(10) -0.0012(10) -0.0018(10)
O2 0.0156(13) 0.0191(14) 0.0130(11) 0.0046(10) -0.0014(10) 0.0013(11)
O3 0.0099(12) 0.0235(14) 0.0131(11) 0.0001(10) 0.0036(10) -0.0017(11)
O4 0.0162(13) 0.0198(14) 0.0120(11) -0.0023(10) 0.0015(10) -0.0035(11)
O5 0.0115(12) 0.0127(13) 0.0160(12) -0.0017(10) 0.0018(10) -0.0012(11)
O6 0.0138(13) 0.0149(13) 0.0182(12) 0.0026(10) 0.0038(10) -0.0019(11)
O7 0.0211(14) 0.0169(14) 0.0169(12) 0.0100(11) 0.0024(11) 0.0023(11)
O8 0.0166(14) 0.0224(15) 0.0233(13) 0.0120(11) -0.0055(11) -0.0022(11)
O1W 0.0129(13) 0.0530(19) 0.0179(12) 0.0142(12) 0.0044(10) 0.0115(13)
O2W 0.0171(13) 0.0122(13) 0.0112(11) 0.0027(10) 0.0049(10) 0.0010(10)
O3W 0.0132(13) 0.0243(14) 0.0199(12) -0.0018(11) 0.0009(10) 0.0013(11)
O4W 0.0254(14) 0.0158(14) 0.0193(12) 0.0010(10) 0.0091(11) -0.0020(11)
O5W 0.0138(13) 0.0231(15) 0.0304(13) 0.0167(12) -0.0091(11) -0.0098(11)
O6W 0.0149(13) 0.0315(16) 0.0182(12) 0.0119(11) -0.0030(10) -0.0051(11)
C1 0.0091(17) 0.0102(18) 0.0096(16) 0.0017(14) 0.0034(14) -0.0001(14)
C2 0.0110(18) 0.0137(19) 0.0105(16) 0.0022(14) 0.0007(14) 0.0012(15)
C3 0.0140(18) 0.0155(19) 0.0112(16) -0.0001(15) 0.0000(14) -0.0011(15)
C4 0.0147(18) 0.0114(19) 0.0093(16) 0.0031(14) 0.0015(14) -0.0018(15)
C5 0.0121(18) 0.0137(19) 0.0112(16) -0.0009(14) 0.0036(14) -0.0003(15)
C6 0.0090(17) 0.0112(19) 0.0143(17) 0.0013(14) -0.0008(14) -0.0021(15)
C7 0.0118(18) 0.0121(19) 0.0169(18) -0.0016(15) 0.0051(15) 0.0064(16)
C8 0.0145(19) 0.0138(19) 0.0132(17) 0.0070(15) -0.0022(15) 0.0027(16)
C9 0.0164(19) 0.0115(19) 0.0097(16) 0.0059(15) -0.0029(15) 0.0023(16)
C10 0.019(2) 0.0143(19) 0.0077(16) -0.0007(15) 0.0037(15) 0.0050(16)

loop_
_atom_type_symbol
_atom_type_description
_atom_type_scat_dispersion_real
_atom_type_scat_dispersion_imag
_atom_type_scat_source
C C 0.0033 0.0016 'International Tables Vol C Tables 4.2.6.8 and 6.1.1.4'
H H 0.0000 0.0000 'International Tables Vol C Tables 4.2.6.8 and 6.1.1.4'
O O 0.0106 0.0060 'International Tables Vol C Tables 4.2.6.8 and 6.1.1.4'
Mn Mn 0.3368 0.7283 'International Tables Vol C Tables 4.2.6.8 and 6.1.1.4'

loop_
_geom_angle_atom_site_label_1
_geom_angle_atom_site_label_2
_geom_angle_atom_site_label_3
_geom_angle
_geom_angle_site_symmetry_1
_geom_angle_site_symmetry_3
O1W Mn1 O3 82.68(8) . 2_666
O1W Mn1 O5 87.96(8) . 1_545
O3 Mn1 O5 153.03(9) 2_666 1_545
O1W Mn1 O1 148.13(8) . .
O3 Mn1 O1 105.22(8) 2_666 .
O5 Mn1 O1 96.06(8) 1_545 .
O1W Mn1 O2W 135.98(8) . .
O3 Mn1 O2W 83.38(7) 2_666 .
O5 Mn1 O2W 86.00(7) 1_545 .
O1 Mn1 O2W 75.89(7) . .
O1W Mn1 O2 91.29(8) . .
O3 Mn1 O2 105.62(8) 2_666 .
O5 Mn1 O2 99.80(8) 1_545 .
O1 Mn1 O2 56.86(7) . .
O2W Mn1 O2 132.70(7) . .
O5W Mn2 O6W 83.87(8) . .
O5W Mn2 O4W 93.44(8) . .
O6W Mn2 O4W 98.33(8) . .
O5W Mn2 O3W 94.90(8) . .
O6W Mn2 O3W 92.51(8) . .
O4W Mn2 O3W 166.97(8) . .
O5W Mn2 O2W 175.21(8) . .
O6W Mn2 O2W 91.42(8) . .
O4W Mn2 O2W 86.37(8) . .
O3W Mn2 O2W 86.14(8) . .
O5W Mn2 O1 106.04(8) . .
O6W Mn2 O1 168.07(8) . .
O4W Mn2 O1 87.86(8) . .
O3W Mn2 O1 80.22(8) . .
O2W Mn2 O1 78.74(7) . .
C7 O1 Mn2 162.5(2) . .
C7 O1 Mn1 94.24(18) . .
Mn2 O1 Mn1 103.10(8) . .
C7 O2 Mn1 90.44(19) . .
C8 O3 Mn1 132.6(2) . 2_666
C9 O5 Mn1 128.3(2) . 1_565
Mn1 O1W H1WA 121.8 . .
Mn1 O1W H1WB 123.7 . .
H1WA O1W H1WB 114.6 . .
Mn2 O2W Mn1 102.13(8) . .
Mn2 O2W H2WA 125.8 . .
Mn1 O2W H2WA 96.0 . .
Mn2 O2W H2WB 117.3 . .
Mn1 O2W H2WB 100.1 . .
H2WA O2W H2WB 108.7 . .
Mn2 O3W H3WA 118.4 . .
Mn2 O3W H3WB 129.6 . .
H3WA O3W H3WB 105.9 . .
Mn2 O4W H4WA 118.1 . .
Mn2 O4W H4WB 131.5 . .
H4WA O4W H4WB 108.9 . .
Mn2 O5W H5WA 130.2 . .
Mn2 O5W H5WB 120.0 . .
H5WA O5W H5WB 109.8 . .
Mn2 O6W H6WA 125.0 . .
Mn2 O6W H6WB 127.6 . .
H6WA O6W H6WB 107.4 . .
C7 C1 C2 114.5(2) . .
C7 C1 C6 110.9(2) . .
C2 C1 C6 112.8(3) . .
C7 C1 H1 105.9 . .
C2 C1 H1 105.9 . .
C6 C1 H1 105.9 . .
C8 C2 C1 114.7(2) . .
C8 C2 C3 111.3(3) . .
C1 C2 C3 111.7(2) . .
C8 C2 H2 106.2 . .
C1 C2 H2 106.2 . .
C3 C2 H2 106.2 . .
C4 C3 C2 114.5(3) . .
C4 C3 H3A 108.6 . .
C2 C3 H3A 108.6 . .
C4 C3 H3B 108.6 . .
C2 C3 H3B 108.6 . .
H3A C3 H3B 107.6 . .
C9 C4 C3 113.4(2) . .
C9 C4 C5 112.6(3) . .
C3 C4 C5 110.3(3) . .
C9 C4 H4 106.7 . .
C3 C4 H4 106.7 . .
C5 C4 H4 106.7 . .
C6 C5 C4 112.2(2) . .
C6 C5 C10 112.1(3) . .
C4 C5 C10 112.9(3) . .
C6 C5 H5 106.3 . .
C4 C5 H5 106.3 . .
C10 C5 H5 106.3 . .
C5 C6 C1 113.8(2) . .
C5 C6 H6A 108.8 . .
C1 C6 H6A 108.8 . .
C5 C6 H6B 108.8 . .
C1 C6 H6B 108.8 . .
H6A C6 H6B 107.7 . .
O1 C7 O2 118.3(3) . .
O1 C7 C1 119.6(3) . .
O2 C7 C1 122.0(3) . .
O3 C8 O4 125.0(3) . .
O3 C8 C2 119.1(3) . .
O4 C8 C2 115.9(3) . .
O6 C9 O5 124.0(3) . .
O6 C9 C4 119.2(3) . .
O5 C9 C4 116.8(3) . .
O8 C10 O7 123.4(3) . .
O8 C10 C5 118.6(3) . .
O7 C10 C5 117.9(3) . .

loop_
_geom_bond_atom_site_label_1
_geom_bond_atom_site_label_2
_geom_bond_distance
_geom_bond_site_symmetry_2
Mn1 O1W 2.105(2) .
Mn1 O3 2.122(2) 2_666
Mn1 O5 2.144(2) 1_545
Mn1 O1 2.247(2) .
Mn1 O2W 2.3086(19) .
Mn1 O2 2.326(2) .
Mn2 O5W 2.122(2) .
Mn2 O6W 2.150(2) .
Mn2 O4W 2.164(2) .
Mn2 O3W 2.186(2) .
Mn2 O2W 2.192(2) .
Mn2 O1 2.224(2) .
O1 C7 1.266(3) .
O2 C7 1.271(3) .
O3 C8 1.257(3) .
O3 Mn1 2.122(2) 2_666
O4 C8 1.268(3) .
O5 C9 1.280(3) .
O5 Mn1 2.144(2) 1_565
O6 C9 1.257(4) .
O7 C10 1.262(4) .
O8 C10 1.249(4) .
O1W H1WA 0.8500 .
O1W H1WB 0.8500 .
O2W H2WA 0.8499 .
O2W H2WB 0.8500 .
O3W H3WA 0.8500 .
O3W H3WB 0.8500 .
O4W H4WA 0.8500 .
O4W H4WB 0.8500 .
O5W H5WA 0.8500 .
O5W H5WB 0.8500 .
O6W H6WA 0.8500 .
O6W H6WB 0.8501 .
C1 C7 1.501(4) .
C1 C2 1.535(4) .
C1 C6 1.539(4) .
C1 H1 1.0000 .
C2 C8 1.526(4) .
C2 C3 1.550(4) .
C2 H2 1.0000 .
C3 C4 1.534(4) .
C3 H3A 0.9900 .
C3 H3B 0.9900 .
C4 C9 1.530(4) .
C4 C5 1.534(4) .
C4 H4 1.0000 .
C5 C6 1.519(4) .
C5 C10 1.535(4) .
C5 H5 1.0000 .
C6 H6A 0.9900 .
C6 H6B 0.9900 .

loop_
_geom_hbond_atom_site_label_D
_geom_hbond_atom_site_label_H
_geom_hbond_atom_site_label_A
_geom_hbond_distance_DH
_geom_hbond_distance_HA
_geom_hbond_distance_DA
_geom_hbond_angle_DHA
_geom_hbond_site_symmetry_A
O1W H1WA O6 0.85 1.95 2.791(3) 168.6 2_666
O1W H1WB O4 0.85 1.85 2.695(3) 170.9 2_766
O2W H2WA O4 0.85 1.71 2.541(3) 165.2 2_666
O2W H2WB O6 0.85 1.78 2.595(3) 160.3 1_545
O3W H3WA O2 0.85 1.84 2.687(3) 171.6 1_455
O3W H3WB O2 0.85 2.28 3.066(3) 153.2 2_666
O4W H4WA O7 0.85 1.85 2.692(3) 171.4 2_665
O4W H4WB O7 0.85 2.12 2.902(3) 152.1 1_545
O5W H5WA O8 0.85 1.85 2.677(3) 164.9 .
O5W H5WB O8 0.85 1.82 2.651(3) 163.8 2_565
O6W H6WA O7 0.85 1.93 2.761(3) 167.4 2_565
O6W H6WB O5 0.85 1.89 2.741(3) 173.5 1_445
